data_7053438
loop_
_publ_author_name
'Beyer, Beatrice'
'Ulbricht, Christoph'
'Winter, Andreas'
'Hager, Martin D.'
'Hoogenboom, Richard'
'Herzer, Nicole'
'Baumann, Stefan O.'
'Kickelbick, Guido'
'G\"orls, Helmar'
'Schubert, Ulrich S.'

_publ_section_title
;
 Unexpected metal-mediated oxidation of hydroxymethyl groups to
 coordinated carboxylate groups by bis-cyclometalated iridium(iii) centers
;
_journal_issue 11
_journal_name_full 'New Journal of Chemistry'
_journal_page_first 2622
_journal_paper_doi 10.1039/b9nj00785g
_journal_volume 34
_journal_year 2010
_chemical_formula_moiety 'C15 H13 N3 O'
_chemical_formula_sum 'C15 H13 N3 O'
_chemical_formula_weight 251.28
_chemical_name_systematic
;
?
;
_space_group_IT_number 61
_symmetry_cell_setting orthorhombic
_symmetry_space_group_name_Hall '-P 2ac 2ab'
_symmetry_space_group_name_H-M 'P b c a'
_atom_sites_solution_hydrogens geom
_atom_sites_solution_primary direct
_atom_sites_solution_secondary difmap
_audit_creation_method SHELXL-97
_cell_angle_alpha 90.00
_cell_angle_beta 90.00
_cell_angle_gamma 90.00
_cell_formula_units_Z 8
_cell_length_a 9.0879(4)
_cell_length_b 9.1648(4)
_cell_length_c 29.4080(14)
_cell_measurement_reflns_used 2752
_cell_measurement_temperature 300(2)
_cell_measurement_theta_max 56.428
_cell_measurement_theta_min 5.254
_cell_volume 2449.36(19)
_computing_cell_refinement 'Bruker-AXS SAINT Software'
_computing_data_collection 'Bruker-AXS SMART Software'
_computing_data_reduction 'Bruker-AXS SAINT Software'
_computing_molecular_graphics 'Bruker-AXS SHELXTL Software'
_computing_publication_material 'Bruker-AXS SHELXTL Software'
_computing_structure_refinement 'SHELXL-97 (Sheldrick, 1997)'
_computing_structure_solution 'SHELXS-97 (Sheldrick, 1990)'
_diffrn_ambient_temperature 300(2)
_diffrn_measured_fraction_theta_full 0.997
_diffrn_measured_fraction_theta_max 0.997
_diffrn_measurement_device 'Bruker-AXS SMART CCD Detector'
_diffrn_measurement_method omega-scans
_diffrn_radiation_monochromator graphite
_diffrn_radiation_source 'fine-focus sealed tube'
_diffrn_radiation_type MoK\a
_diffrn_radiation_wavelength 0.71073
_diffrn_reflns_av_R_equivalents 0.0204
_diffrn_reflns_av_sigmaI/netI 0.0137
_diffrn_reflns_limit_h_max 11
_diffrn_reflns_limit_h_min -12
_diffrn_reflns_limit_k_max 12
_diffrn_reflns_limit_k_min -9
_diffrn_reflns_limit_l_max 39
_diffrn_reflns_limit_l_min -39
_diffrn_reflns_number 19846
_diffrn_reflns_theta_full 28.33
_diffrn_reflns_theta_max 28.33
_diffrn_reflns_theta_min 2.63
_exptl_absorpt_coefficient_mu 0.089
_exptl_absorpt_correction_T_max 0.9790
_exptl_absorpt_correction_T_min 0.9356
_exptl_absorpt_correction_type empirical
_exptl_absorpt_process_details SADABS
_exptl_crystal_colour colorless
_exptl_crystal_density_diffrn 1.363
_exptl_crystal_density_method 'not measured'
_exptl_crystal_description prism
_exptl_crystal_F_000 1056
_exptl_crystal_size_max 0.76
_exptl_crystal_size_mid 0.53
_exptl_crystal_size_min 0.24
_refine_diff_density_max 0.207
_refine_diff_density_min -0.308
_refine_diff_density_rms 0.064
_refine_ls_extinction_method none
_refine_ls_goodness_of_fit_ref 1.035
_refine_ls_hydrogen_treatment mixed
_refine_ls_matrix_type full
_refine_ls_number_parameters 176
_refine_ls_number_reflns 3038
_refine_ls_number_restraints 0
_refine_ls_restrained_S_all 1.035
_refine_ls_R_factor_all 0.0560
_refine_ls_R_factor_gt 0.0461
_refine_ls_shift/su_max 0.000
_refine_ls_shift/su_mean 0.000
_refine_ls_structure_factor_coef Fsqd
_refine_ls_weighting_details 'calc w=1/[\s^2^(Fo^2^)+(0.0798P)^2^+0.3381P] where P=(Fo^2^+2Fc^2^)/3'
_refine_ls_weighting_scheme calc
_refine_ls_wR_factor_gt 0.1254
_refine_ls_wR_factor_ref 0.1377
_reflns_number_gt 2452
_reflns_number_total 3038
_reflns_threshold_expression >2sigma(I)
_cod_data_source_file b9nj00785g.txt
_cod_data_source_block use32
_cod_original_sg_symbol_Hall '-P 2ac 2ab '
_cod_database_code 7053438

loop_
_symmetry_equiv_pos_as_xyz
'x, y, z'
'-x+1/2, -y, z+1/2'
'-x, y+1/2, -z+1/2'
'x+1/2, -y+1/2, -z'
'-x, -y, -z'
'x-1/2, y, -z-1/2'
'x, -y-1/2, z-1/2'
'-x-1/2, y-1/2, z'

loop_
_atom_site_label
_atom_site_type_symbol
_atom_site_fract_x
_atom_site_fract_y
_atom_site_fract_z
_atom_site_U_iso_or_equiv
_atom_site_adp_type
_atom_site_occupancy
_atom_site_symmetry_multiplicity
_atom_site_calc_flag
_atom_site_refinement_flags
O13 O 0.25448(12) 0.26548(12) 0.00696(3) 0.0602(3) Uani 1 1 d .
H13 H 0.277(2) 0.194(2) 0.0249(7) 0.087(6) Uiso 1 1 d .
N1 N 0.11800(11) 0.45399(11) 0.13536(3) 0.0432(2) Uani 1 1 d .
N2 N 0.15764(14) 0.57219(12) 0.11094(4) 0.0547(3) Uani 1 1 d .
N3 N 0.15505(14) 0.53300(12) 0.06810(4) 0.0547(3) Uani 1 1 d .
C4 C 0.11465(13) 0.39119(14) 0.06468(4) 0.0455(3) Uani 1 1 d .
C5 C 0.08979(14) 0.33994(14) 0.10753(4) 0.0458(3) Uani 1 1 d .
H5A H 0.0599 0.2466 0.1158 0.055 Uiso 1 1 calc R
C6 C 0.11719(12) 0.46144(12) 0.18372(4) 0.0411(3) Uani 1 1 d .
C7 C 0.03092(15) 0.36795(15) 0.20907(4) 0.0508(3) Uani 1 1 d .
H7A H -0.0294 0.3003 0.1946 0.061 Uiso 1 1 calc R
C8 C 0.03451(15) 0.37535(15) 0.25605(4) 0.0508(3) Uani 1 1 d .
H8A H -0.0232 0.3109 0.2727 0.061 Uiso 1 1 calc R
C9 C 0.12154(12) 0.47606(12) 0.27925(4) 0.0403(3) Uani 1 1 d .
C10 C 0.20636(15) 0.56910(14) 0.25249(4) 0.0513(3) Uani 1 1 d .
H10A H 0.2657 0.6380 0.2667 0.062 Uiso 1 1 calc R
C11 C 0.20543(16) 0.56250(14) 0.20565(4) 0.0512(3) Uani 1 1 d .
H11A H 0.2640 0.6258 0.1888 0.061 Uiso 1 1 calc R
C12 C 0.11275(15) 0.31231(17) 0.02022(4) 0.0549(3) Uani 1 1 d .
H12A H 0.0484 0.2282 0.0226 0.066 Uiso 1 1 calc R
H12B H 0.0731 0.3763 -0.0030 0.066 Uiso 1 1 calc R
C14 C 0.12424(12) 0.48414(13) 0.32988(4) 0.0422(3) Uani 1 1 d .
C15 C 0.02310(15) 0.40796(15) 0.35645(4) 0.0523(3) Uani 1 1 d .
H15A H -0.0481 0.3509 0.3423 0.063 Uiso 1 1 calc R
C16 C 0.02636(17) 0.41539(17) 0.40354(5) 0.0588(4) Uani 1 1 d .
H16A H -0.0421 0.3632 0.4205 0.071 Uiso 1 1 calc R
C17 C 0.13028(17) 0.49962(18) 0.42539(5) 0.0600(4) Uani 1 1 d .
H17A H 0.1325 0.5046 0.4570 0.072 Uiso 1 1 calc R
C18 C 0.2310(2) 0.57640(19) 0.39968(5) 0.0676(4) Uani 1 1 d .
H18A H 0.3014 0.6338 0.4141 0.081 Uiso 1 1 calc R
C19 C 0.22857(16) 0.56895(17) 0.35266(5) 0.0576(3) Uani 1 1 d .
H19A H 0.2976 0.6213 0.3360 0.069 Uiso 1 1 calc R

loop_
_atom_site_aniso_label
_atom_site_aniso_U_11
_atom_site_aniso_U_22
_atom_site_aniso_U_33
_atom_site_aniso_U_23
_atom_site_aniso_U_13
_atom_site_aniso_U_12
O13 0.0738(7) 0.0637(6) 0.0431(5) 0.0078(4) 0.0112(4) 0.0106(5)
N1 0.0491(5) 0.0401(5) 0.0405(5) 0.0016(4) 0.0017(4) 0.0028(4)
N2 0.0741(7) 0.0438(6) 0.0462(6) 0.0058(4) 0.0025(5) -0.0032(5)
N3 0.0680(7) 0.0513(6) 0.0447(6) 0.0069(4) 0.0010(5) -0.0013(5)
C4 0.0454(6) 0.0501(7) 0.0412(6) 0.0041(5) -0.0015(4) 0.0038(5)
C5 0.0528(7) 0.0427(6) 0.0419(6) 0.0004(5) 0.0005(5) -0.0007(5)
C6 0.0445(6) 0.0392(6) 0.0394(5) -0.0011(4) 0.0022(4) 0.0060(4)
C7 0.0548(7) 0.0532(7) 0.0445(6) -0.0046(5) 0.0002(5) -0.0125(6)
C8 0.0556(7) 0.0524(7) 0.0442(6) 0.0001(5) 0.0051(5) -0.0123(6)
C9 0.0401(6) 0.0386(6) 0.0421(6) -0.0016(4) 0.0009(4) 0.0061(4)
C10 0.0573(7) 0.0485(6) 0.0482(7) -0.0053(5) 0.0008(5) -0.0107(6)
C11 0.0589(7) 0.0474(6) 0.0473(7) 0.0001(5) 0.0057(5) -0.0106(6)
C12 0.0609(8) 0.0641(8) 0.0396(6) 0.0015(5) -0.0050(5) 0.0012(6)
C14 0.0444(6) 0.0410(6) 0.0413(6) -0.0012(4) -0.0016(4) 0.0071(4)
C15 0.0546(7) 0.0562(8) 0.0462(7) -0.0005(5) 0.0006(5) -0.0050(6)
C16 0.0677(9) 0.0619(8) 0.0468(7) 0.0053(6) 0.0064(6) 0.0004(7)
C17 0.0772(10) 0.0617(8) 0.0410(6) -0.0004(6) -0.0046(6) 0.0093(7)
C18 0.0789(10) 0.0736(10) 0.0503(8) -0.0059(7) -0.0137(7) -0.0120(8)
C19 0.0602(8) 0.0643(8) 0.0485(7) -0.0008(6) -0.0033(6) -0.0112(6)

loop_
_atom_type_symbol
_atom_type_description
_atom_type_scat_dispersion_real
_atom_type_scat_dispersion_imag
_atom_type_scat_source
C C 0.0033 0.0016 'International Tables Vol C Tables 4.2.6.8 and 6.1.1.4'
H H 0.0000 0.0000 'International Tables Vol C Tables 4.2.6.8 and 6.1.1.4'
N N 0.0061 0.0033 'International Tables Vol C Tables 4.2.6.8 and 6.1.1.4'
O O 0.0106 0.0060 'International Tables Vol C Tables 4.2.6.8 and 6.1.1.4'

loop_
_geom_angle_atom_site_label_1
_geom_angle_atom_site_label_2
_geom_angle_atom_site_label_3
_geom_angle
C12 O13 H13 106.0(13)
N2 N1 C5 110.44(10)
N2 N1 C6 119.65(10)
C5 N1 C6 129.85(10)
N3 N2 N1 106.68(10)
N2 N3 C4 109.84(10)
N3 C4 C5 107.87(11)
N3 C4 C12 122.17(11)
C5 C4 C12 129.80(13)
N1 C5 C4 105.17(11)
N1 C5 H5A 127.4
C4 C5 H5A 127.4
C7 C6 C11 119.53(11)
C7 C6 N1 120.84(11)
C11 C6 N1 119.62(11)
C6 C7 C8 119.70(11)
C6 C7 H7A 120.1
C8 C7 H7A 120.1
C7 C8 C9 122.31(11)
C7 C8 H8A 118.8
C9 C8 H8A 118.8
C10 C9 C8 116.29(11)
C10 C9 C14 121.64(10)
C8 C9 C14 122.07(10)
C11 C10 C9 122.28(11)
C11 C10 H10A 118.9
C9 C10 H10A 118.9
C10 C11 C6 119.88(11)
C10 C11 H11A 120.1
C6 C11 H11A 120.1
O13 C12 C4 112.21(11)
O13 C12 H12A 109.2
C4 C12 H12A 109.2
O13 C12 H12B 109.2
C4 C12 H12B 109.2
H12A C12 H12B 107.9
C15 C14 C19 117.22(12)
C15 C14 C9 121.60(11)
C19 C14 C9 121.18(11)
C16 C15 C14 121.40(12)
C16 C15 H15A 119.3
C14 C15 H15A 119.3
C17 C16 C15 120.50(13)
C17 C16 H16A 119.8
C15 C16 H16A 119.8
C16 C17 C18 119.00(13)
C16 C17 H17A 120.5
C18 C17 H17A 120.5
C17 C18 C19 120.73(14)
C17 C18 H18A 119.6
C19 C18 H18A 119.6
C18 C19 C14 121.15(13)
C18 C19 H19A 119.4
C14 C19 H19A 119.4

loop_
_geom_bond_atom_site_label_1
_geom_bond_atom_site_label_2
_geom_bond_distance
O13 C12 1.4126(17)
O13 H13 0.87(2)
N1 N2 1.3487(14)
N1 C5 1.3521(16)
N1 C6 1.4239(15)
N2 N3 1.3101(15)
N3 C4 1.3543(18)
C4 C5 1.3635(16)
C4 C12 1.4942(18)
C5 H5A 0.9300
C6 C7 1.3800(17)
C6 C11 1.3844(17)
C7 C8 1.3838(17)
C7 H7A 0.9300
C8 C9 1.3938(17)
C8 H8A 0.9300
C9 C10 1.3930(17)
C9 C14 1.4910(16)
C10 C11 1.3790(17)
C10 H10A 0.9300
C11 H11A 0.9300
C12 H12A 0.9700
C12 H12B 0.9700
C14 C15 1.3938(18)
C14 C19 1.3971(18)
C15 C16 1.3869(18)
C15 H15A 0.9300
C16 C17 1.379(2)
C16 H16A 0.9300
C17 C18 1.380(2)
C17 H17A 0.9300
C18 C19 1.3847(19)
C18 H18A 0.9300
C19 H19A 0.9300

loop_
_geom_hbond_atom_site_label_D
_geom_hbond_atom_site_label_H
_geom_hbond_atom_site_label_A
_geom_hbond_distance_DH
_geom_hbond_distance_HA
_geom_hbond_distance_DA
_geom_hbond_angle_DHA
_geom_hbond_site_symmetry_A
O13 H13 N3 0.87(2) 2.04(2) 2.9067(15) 175.4(19) 8_655

loop_
_geom_torsion_atom_site_label_1
_geom_torsion_atom_site_label_2
_geom_torsion_atom_site_label_3
_geom_torsion_atom_site_label_4
_geom_torsion
C5 N1 N2 N3 -0.24(14)
C6 N1 N2 N3 177.16(10)
N1 N2 N3 C4 -0.15(14)
N2 N3 C4 C5 0.47(15)
N2 N3 C4 C12 -175.31(11)
N2 N1 C5 C4 0.52(14)
C6 N1 C5 C4 -176.54(11)
N3 C4 C5 N1 -0.60(14)
C12 C4 C5 N1 174.76(12)
N2 N1 C6 C7 156.53(12)
C5 N1 C6 C7 -26.64(19)
N2 N1 C6 C11 -24.29(17)
C5 N1 C6 C11 152.55(13)
C11 C6 C7 C8 -0.57(19)
N1 C6 C7 C8 178.62(11)
C6 C7 C8 C9 0.8(2)
C7 C8 C9 C10 -0.45(19)
C7 C8 C9 C14 179.61(12)
C8 C9 C10 C11 -0.20(19)
C14 C9 C10 C11 179.74(12)
C9 C10 C11 C6 0.5(2)
C7 C6 C11 C10 -0.1(2)
N1 C6 C11 C10 -179.26(11)
N3 C4 C12 O13 79.97(16)
C5 C4 C12 O13 -94.80(16)
C10 C9 C14 C15 169.64(12)
C8 C9 C14 C15 -10.42(17)
C10 C9 C14 C19 -10.25(18)
C8 C9 C14 C19 169.69(13)
C19 C14 C15 C16 -0.3(2)
C9 C14 C15 C16 179.77(12)
C14 C15 C16 C17 0.3(2)
C15 C16 C17 C18 0.0(2)
C16 C17 C18 C19 -0.2(3)
C17 C18 C19 C14 0.2(3)
C15 C14 C19 C18 0.1(2)
C9 C14 C19 C18 -179.99(13)
